data_7151184
loop_
_publ_author_name
'Curtis, Kim L.'
'Evinson, Emma L.'
'Handa, Sandeep'
'Singh, Kuldip'

_publ_section_title
;
 Asymmetric synthesis of
 3-amino-4-hydroxy-2-(hydroxymethyl)pyrrolidines as potential
 glycosidase inhibitors.
;
_journal_issue 21
_journal_name_full 'Organic &amp; biomolecular chemistry'
_journal_page_first 3544
_journal_page_last 3553
_journal_paper_doi 10.1039/b711994a
_journal_volume 5
_journal_year 2007
_chemical_absolute_configuration syn
_chemical_formula_sum 'C12 H16 Br N O4 S'
_chemical_formula_weight 350.23
_chemical_melting_point 439(2)
_chemical_name_common
;(2R,3R,4R)-1-(Toluene-4-sulfonyl)-2-hydroxymethyl-3-bromo-4-
hydroxypyrrolidine
;
_chemical_name_systematic
;
(2R,3R,4R)-1-(Toluene-4-sulfonyl)-2-hydroxymethyl-3-bromo-4-hydroxypyrrolidine
;
_space_group_IT_number 19
_symmetry_cell_setting orthorhombic
_symmetry_space_group_name_Hall 'P 2ac 2ab'
_symmetry_space_group_name_H-M 'P 21 21 21'
_atom_sites_solution_hydrogens geom
_atom_sites_solution_primary direct
_atom_sites_solution_secondary difmap
_audit_creation_method SHELXL-97
_cell_angle_alpha 90.00
_cell_angle_beta 90.00
_cell_angle_gamma 90.00
_cell_formula_units_Z 4
_cell_length_a 7.5443(6)
_cell_length_b 10.6588(9)
_cell_length_c 17.4366(15)
_cell_measurement_reflns_used 5920
_cell_measurement_temperature 150(2)
_cell_measurement_theta_max 28.37
_cell_measurement_theta_min 2.24
_cell_volume 1402.1(2)
_computing_cell_refinement 'Bruker SMART'
_computing_data_collection 'Bruker SMART'
_computing_data_reduction 'Bruker SAINT'
_computing_molecular_graphics 'Bruker SHELXTL'
_computing_publication_material 'Bruker SHELXTL'
_computing_structure_refinement 'SHELXL-97 (Sheldrick, 1997)'
_computing_structure_solution 'SHELXS-97 (Sheldrick, 1990)'
_diffrn_ambient_temperature 150(2)
_diffrn_measured_fraction_theta_full 0.999
_diffrn_measured_fraction_theta_max 0.999
_diffrn_measurement_device_type 'CCD area detector'
_diffrn_measurement_method 'phi and omega scans'
_diffrn_radiation_monochromator graphite
_diffrn_radiation_source 'fine-focus sealed tube'
_diffrn_radiation_type MoK\a
_diffrn_radiation_wavelength 0.71073
_diffrn_reflns_av_R_equivalents 0.0337
_diffrn_reflns_av_sigmaI/netI 0.0273
_diffrn_reflns_limit_h_max 9
_diffrn_reflns_limit_h_min -9
_diffrn_reflns_limit_k_max 13
_diffrn_reflns_limit_k_min -13
_diffrn_reflns_limit_l_max 21
_diffrn_reflns_limit_l_min -21
_diffrn_reflns_number 11010
_diffrn_reflns_theta_full 25.99
_diffrn_reflns_theta_max 25.99
_diffrn_reflns_theta_min 2.24
_exptl_absorpt_coefficient_mu 3.089
_exptl_absorpt_correction_T_max 0.87
_exptl_absorpt_correction_T_min 0.76
_exptl_absorpt_correction_type empirical
_exptl_absorpt_process_details
;
absorption correction based on 8619 reflections (SADABS); Rint 0.032 before
correction and 0.027 after.
;
_exptl_crystal_colour colourless
_exptl_crystal_density_diffrn 1.659
_exptl_crystal_density_method 'not measured'
_exptl_crystal_description block
_exptl_crystal_F_000 712
_exptl_crystal_size_max 0.21
_exptl_crystal_size_mid 0.17
_exptl_crystal_size_min 0.16
_refine_diff_density_max 0.455
_refine_diff_density_min -0.482
_refine_diff_density_rms 0.071
_refine_ls_abs_structure_details 'Flack H D (1983), Acta Cryst. A39, 876-881'
_refine_ls_abs_structure_Flack -0.003(7)
_refine_ls_extinction_method none
_refine_ls_goodness_of_fit_ref 1.063
_refine_ls_hydrogen_treatment constr
_refine_ls_matrix_type full
_refine_ls_number_parameters 175
_refine_ls_number_reflns 2752
_refine_ls_number_restraints 0
_refine_ls_restrained_S_all 1.063
_refine_ls_R_factor_all 0.0273
_refine_ls_R_factor_gt 0.0255
_refine_ls_shift/su_max 0.001
_refine_ls_shift/su_mean 0.000
_refine_ls_structure_factor_coef Fsqd
_refine_ls_weighting_details 'calc w=1/[\s^2^(Fo^2^)+(0.0394P)^2^+0.0192P] where P=(Fo^2^+2Fc^2^)/3'
_refine_ls_weighting_scheme calc
_refine_ls_wR_factor_gt 0.0657
_refine_ls_wR_factor_ref 0.0661
_reflns_number_gt 2592
_reflns_number_total 2752
_reflns_threshold_expression >2sigma(I)
_cod_data_source_file b711994a.txt
_cod_data_source_block 04058
_cod_depositor_comments
;
The following automatic conversions were performed:
'_symmetry_cell_setting' value 'Orthorhombic' changed to 'orthorhombic'
according to '/home/saulius/struct/CIF-dictionaries/cif_core.dic'
dictionary named 'cif_core.dic' version 2.4.1 from 2010-06-29.

Automatic conversion script
Id: cif_fix_enum 1527 2010-12-29 10:47:43Z saulius 

The following automatic conversions were performed:

'_chemical_melting_point' value '437-441' was changed to '439(2)' -
the average value was taken and precision was estimated.

Automatic conversion script
Id: cif_fix_values 1646 2011-03-28 12:23:43Z adriana 
;
_cod_original_sg_symbol_H-M P2(1)2(1)2(1)
_cod_database_code 7151184

loop_
_symmetry_equiv_pos_as_xyz
'x, y, z'
'-x+1/2, -y, z+1/2'
'-x, y+1/2, -z+1/2'
'x+1/2, -y+1/2, -z'

loop_
_atom_site_label
_atom_site_type_symbol
_atom_site_fract_x
_atom_site_fract_y
_atom_site_fract_z
_atom_site_U_iso_or_equiv
_atom_site_adp_type
_atom_site_occupancy
_atom_site_symmetry_multiplicity
_atom_site_calc_flag
_atom_site_refinement_flags
_atom_site_disorder_assembly
_atom_site_disorder_group
Br1 Br 0.63334(3) 0.75240(3) 0.222683(13) 0.03602(11) Uani 1 1 d . . .
S1 S 0.09719(8) 0.77799(5) 0.32151(3) 0.01772(13) Uani 1 1 d . . .
N1 N 0.2955(3) 0.77676(18) 0.35848(11) 0.0186(4) Uani 1 1 d . . .
O1 O 0.4526(3) 0.6245(2) 0.48087(10) 0.0329(5) Uani 1 1 d . . .
H1 H 0.3630 0.6389 0.5080 0.049 Uiso 1 1 calc R . .
O2 O 0.6285(3) 0.8390(2) 0.45167(10) 0.0361(5) Uani 1 1 d . . .
H2A H 0.5582 0.7879 0.4721 0.054 Uiso 1 1 calc R . .
O3 O 0.0176(2) 0.66083(16) 0.34249(10) 0.0240(4) Uani 1 1 d . . .
O4 O 0.0181(2) 0.89393(16) 0.34438(10) 0.0245(4) Uani 1 1 d . . .
C1 C 0.4097(3) 0.6658(2) 0.34369(14) 0.0195(5) Uani 1 1 d . . .
H1A H 0.3714 0.6239 0.2951 0.023 Uiso 1 1 calc R . .
C1' C 0.3986(4) 0.5727(2) 0.40979(14) 0.0266(6) Uani 1 1 d . . .
H1'1 H 0.2749 0.5427 0.4145 0.032 Uiso 1 1 calc R . .
H1'2 H 0.4742 0.4993 0.3979 0.032 Uiso 1 1 calc R . .
C2 C 0.5937(3) 0.7243(2) 0.33255(13) 0.0205(5) Uani 1 1 d . . .
H2 H 0.6882 0.6695 0.3548 0.025 Uiso 1 1 calc R . .
C3 C 0.5877(4) 0.8511(3) 0.37308(15) 0.0279(6) Uani 1 1 d . . .
H3 H 0.6727 0.9104 0.3482 0.034 Uiso 1 1 calc R . .
C4 C 0.3987(4) 0.8942(2) 0.35882(16) 0.0288(6) Uani 1 1 d . . .
H4A H 0.3579 0.9510 0.4001 0.035 Uiso 1 1 calc R . .
H4B H 0.3887 0.9382 0.3090 0.035 Uiso 1 1 calc R . .
C5 C 0.1213(3) 0.7781(2) 0.22123(13) 0.0195(5) Uani 1 1 d . . .
C6 C 0.1273(4) 0.6660(2) 0.18099(14) 0.0225(5) Uani 1 1 d . . .
H6 H 0.1160 0.5881 0.2071 0.027 Uiso 1 1 calc R . .
C7 C 0.1501(4) 0.6691(2) 0.10226(16) 0.0280(6) Uani 1 1 d . . .
H7 H 0.1558 0.5924 0.0746 0.034 Uiso 1 1 calc R . .
C8 C 0.1648(3) 0.7812(2) 0.06277(14) 0.0256(6) Uani 1 1 d . . .
C8' C 0.1849(5) 0.7830(3) -0.02344(15) 0.0405(8) Uani 1 1 d . . .
H8'1 H 0.2233 0.7001 -0.0412 0.061 Uiso 1 1 calc R . .
H8'2 H 0.2735 0.8459 -0.0379 0.061 Uiso 1 1 calc R . .
H8'3 H 0.0709 0.8040 -0.0471 0.061 Uiso 1 1 calc R . .
C9 C 0.1559(4) 0.8929(2) 0.10398(15) 0.0255(6) Uani 1 1 d . . .
H9 H 0.1645 0.9706 0.0775 0.031 Uiso 1 1 calc R . .
C10 C 0.1349(3) 0.8930(2) 0.18266(14) 0.0222(5) Uani 1 1 d . . .
H10 H 0.1298 0.9698 0.2102 0.027 Uiso 1 1 calc R . .

loop_
_atom_site_aniso_label
_atom_site_aniso_U_11
_atom_site_aniso_U_22
_atom_site_aniso_U_33
_atom_site_aniso_U_23
_atom_site_aniso_U_13
_atom_site_aniso_U_12
Br1 0.02751(16) 0.0617(2) 0.01887(14) 0.00400(15) 0.00429(9) -0.00552(15)
S1 0.0147(3) 0.0194(3) 0.0190(3) 0.0010(2) 0.0005(2) 0.0016(2)
N1 0.0171(9) 0.0189(10) 0.0199(9) -0.0021(8) -0.0008(8) -0.0001(9)
O1 0.0298(11) 0.0495(13) 0.0195(9) 0.0039(9) 0.0025(8) 0.0032(10)
O2 0.0298(12) 0.0561(14) 0.0225(10) -0.0056(9) -0.0057(9) -0.0085(11)
O3 0.0203(10) 0.0265(10) 0.0253(10) 0.0056(7) -0.0014(8) -0.0033(8)
O4 0.0247(10) 0.0277(10) 0.0210(9) -0.0021(7) 0.0025(8) 0.0088(8)
C1 0.0191(13) 0.0224(12) 0.0170(12) 0.0014(9) 0.0001(10) 0.0030(10)
C1' 0.0254(15) 0.0287(13) 0.0256(14) 0.0042(10) 0.0025(12) 0.0075(12)
C2 0.0185(11) 0.0296(14) 0.0134(10) 0.0039(10) 0.0002(9) 0.0040(11)
C3 0.0224(14) 0.0380(15) 0.0234(14) 0.0001(11) -0.0033(12) -0.0084(12)
C4 0.0259(15) 0.0262(13) 0.0342(16) -0.0034(11) -0.0040(13) -0.0039(12)
C5 0.0122(11) 0.0286(13) 0.0178(12) -0.0011(10) -0.0018(9) 0.0000(11)
C6 0.0235(14) 0.0181(11) 0.0258(13) -0.0003(11) -0.0031(13) -0.0019(11)
C7 0.0344(17) 0.0239(13) 0.0259(14) -0.0035(11) -0.0043(13) -0.0022(12)
C8 0.0272(14) 0.0288(14) 0.0207(12) 0.0008(11) -0.0020(10) 0.0024(12)
C8' 0.0556(19) 0.0435(19) 0.0225(14) 0.0004(13) 0.0007(13) -0.0008(16)
C9 0.0308(16) 0.0215(13) 0.0243(14) 0.0053(11) 0.0005(12) -0.0007(11)
C10 0.0252(14) 0.0168(11) 0.0244(13) -0.0002(10) -0.0023(12) 0.0004(11)

loop_
_atom_type_symbol
_atom_type_description
_atom_type_scat_dispersion_real
_atom_type_scat_dispersion_imag
_atom_type_scat_source
C C 0.0033 0.0016 'International Tables Vol C Tables 4.2.6.8 and 6.1.1.4'
H H 0.0000 0.0000 'International Tables Vol C Tables 4.2.6.8 and 6.1.1.4'
N N 0.0061 0.0033 'International Tables Vol C Tables 4.2.6.8 and 6.1.1.4'
O O 0.0106 0.0060 'International Tables Vol C Tables 4.2.6.8 and 6.1.1.4'
Br Br -0.2901 2.4595 'International Tables Vol C Tables 4.2.6.8 and 6.1.1.4'
S S 0.1246 0.1234 'International Tables Vol C Tables 4.2.6.8 and 6.1.1.4'

loop_
_geom_angle_atom_site_label_1
_geom_angle_atom_site_label_2
_geom_angle_atom_site_label_3
_geom_angle
_geom_angle_site_symmetry_1
_geom_angle_site_symmetry_3
_geom_angle_publ_flag
O4 S1 O3 120.50(10) . . ?
O4 S1 N1 106.25(11) . . ?
O3 S1 N1 106.07(10) . . ?
O4 S1 C5 108.68(11) . . ?
O3 S1 C5 107.30(11) . . ?
N1 S1 C5 107.38(10) . . ?
C4 N1 C1 111.77(19) . . ?
C4 N1 S1 118.66(17) . . ?
C1 N1 S1 118.03(15) . . ?
N1 C1 C1' 110.82(19) . . ?
N1 C1 C2 102.87(18) . . ?
C1' C1 C2 114.2(2) . . ?
O1 C1' C1 113.1(2) . . ?
C3 C2 C1 105.93(19) . . ?
C3 C2 Br1 108.73(16) . . ?
C1 C2 Br1 108.88(16) . . ?
O2 C3 C4 113.1(2) . . ?
O2 C3 C2 111.3(2) . . ?
C4 C3 C2 102.7(2) . . ?
N1 C4 C3 103.8(2) . . ?
C6 C5 C10 120.5(2) . . ?
C6 C5 S1 120.43(19) . . ?
C10 C5 S1 119.02(19) . . ?
C7 C6 C5 119.0(2) . . ?
C8 C7 C6 121.7(2) . . ?
C7 C8 C9 118.5(2) . . ?
C7 C8 C8' 120.9(2) . . ?
C9 C8 C8' 120.5(2) . . ?
C10 C9 C8 121.2(2) . . ?
C9 C10 C5 119.0(2) . . ?

loop_
_geom_bond_atom_site_label_1
_geom_bond_atom_site_label_2
_geom_bond_distance
_geom_bond_site_symmetry_2
_geom_bond_publ_flag
Br1 C2 1.962(2) . ?
S1 O4 1.4289(18) . ?
S1 O3 1.4331(17) . ?
S1 N1 1.629(2) . ?
S1 C5 1.758(2) . ?
N1 C4 1.474(3) . ?
N1 C1 1.486(3) . ?
O1 C1' 1.417(3) . ?
O2 C3 1.410(3) . ?
C1 C1' 1.523(3) . ?
C1 C2 1.534(3) . ?
C2 C3 1.526(4) . ?
C3 C4 1.518(4) . ?
C5 C6 1.386(3) . ?
C5 C10 1.402(3) . ?
C6 C7 1.384(4) . ?
C7 C8 1.383(4) . ?
C8 C9 1.393(4) . ?
C8 C8' 1.511(4) . ?
C9 C10 1.381(4) . ?

loop_
_cod_related_entry_id
_cod_related_entry_database
_cod_related_entry_code
1 ChemSpider 21196873
